data_2104336
loop_
_publ_author_name
'St\"oger, Berthold'
'Weil, Matthias'
'Zobetz, Erich'
'Giester, Gerald'

_publ_section_title
;
 Polymorphism of CaTeO~3~ and solid solutions
 Ca~<i>x~</i>Sr~1{-~<i>x</i>}TeO~3~
;
_journal_coeditor_code SN5078
_journal_issue 2
_journal_name_full 'Acta Crystallographica Section B'
_journal_page_first 167
_journal_page_last 181
_journal_paper_doi 10.1107/S0108768109002997
_journal_volume 65
_journal_year 2009
_chemical_formula_structural 'Ca Te O3'
_chemical_formula_sum 'Ca O3 Te'
_chemical_formula_weight 215.68
_chemical_name_systematic
;
 calcium(II) tellurium(IV) oxide - beta
;
_space_group_IT_number 1
_symmetry_cell_setting triclinic
_symmetry_space_group_name_Hall 'P 1'
_symmetry_space_group_name_H-M 'P 1'
_atom_sites_solution_primary direct
_atom_sites_solution_secondary difmap
_audit_creation_method SHELXL-97
_cell_angle_alpha 107.2180(10)
_cell_angle_beta 110.245(2)
_cell_angle_gamma 33.0160(10)
_cell_formula_units_Z 18
_cell_length_a 25.6201(4)
_cell_length_b 10.2408(2)
_cell_length_c 11.3279(2)
_cell_measurement_reflns_used 25813
_cell_measurement_temperature 275(2)
_cell_measurement_theta_max 36.28
_cell_measurement_theta_min 2.08
_cell_volume 1519.28(6)
_computing_cell_refinement 'Denzo (Otwinowski & Minor, 1997)'
_computing_data_collection 'Collect (Nonius, 1998)'
_computing_data_reduction 'Denzo (Otwinowski & Minor, 1997)'
_computing_structure_refinement 'SHELXL-97 (Sheldrick, 2008)'
_computing_structure_solution 'SHELXS-97 (Sheldrick, 2008)'
_diffrn_ambient_temperature 275(2)
_diffrn_measured_fraction_theta_full 0.941
_diffrn_measured_fraction_theta_max 0.941
_diffrn_measurement_device_type 'Nonius Kappa-CCD'
_diffrn_measurement_method \w-scans
_diffrn_radiation_monochromator graphite
_diffrn_radiation_source 'fine-focus sealed tube'
_diffrn_radiation_type MoK\a
_diffrn_radiation_wavelength 0.71073
_diffrn_reflns_av_R_equivalents 0.0000
_diffrn_reflns_av_sigmaI/netI 0.0777
_diffrn_reflns_limit_h_max 41
_diffrn_reflns_limit_h_min -41
_diffrn_reflns_limit_k_max 16
_diffrn_reflns_limit_k_min -17
_diffrn_reflns_limit_l_max 18
_diffrn_reflns_limit_l_min -18
_diffrn_reflns_number 25813
_diffrn_reflns_theta_full 36.28
_diffrn_reflns_theta_max 36.28
_diffrn_reflns_theta_min 2.08
_diffrn_standards_number 0
_exptl_absorpt_coefficient_mu 10.127
_exptl_absorpt_correction_T_max 0.7859
_exptl_absorpt_correction_T_min 0.3762
_exptl_absorpt_correction_type multi-scan
_exptl_absorpt_process_details 'HKL-Scalepack (Otwinowsky & Minor, 2003)'
_exptl_crystal_colour colourless
_exptl_crystal_density_diffrn 4.243
_exptl_crystal_density_method 'not measured'
_exptl_crystal_description fragment
_exptl_crystal_F_000 1728
_exptl_crystal_size_max 0.12
_exptl_crystal_size_mid 0.08
_exptl_crystal_size_min 0.03
_refine_diff_density_max 3.579
_refine_diff_density_min -3.845
_refine_ls_abs_structure_details 'Flack H D (1983), Acta Cryst. A39, 876-881'
_refine_ls_abs_structure_Flack 0.48(3)
_refine_ls_extinction_coef 0.00091(3)
_refine_ls_extinction_expression Fc^*^=kFc[1+0.001xFc^2^\l^3^/sin(2\q)]^-1/4^
_refine_ls_extinction_method SHELXL
_refine_ls_goodness_of_fit_ref 1.044
_refine_ls_matrix_type full
_refine_ls_number_parameters 543
_refine_ls_number_reflns 25813
_refine_ls_number_restraints 3
_refine_ls_restrained_S_all 1.044
_refine_ls_R_factor_all 0.0855
_refine_ls_R_factor_gt 0.0525
_refine_ls_shift/su_max 0.026
_refine_ls_shift/su_mean 0.002
_refine_ls_structure_factor_coef Fsqd
_refine_ls_weighting_details 'w=1/[\s^2^(Fo^2^)+(0.0388P)^2^+7.5688P] where P=(Fo^2^+2Fc^2^)/3'
_refine_ls_weighting_scheme calc
_refine_ls_wR_factor_gt 0.0999
_refine_ls_wR_factor_ref 0.1130
_reflns_number_gt 19328
_reflns_number_total 25813
_reflns_threshold_expression >2sigma(I)
_cod_data_source_file sn5078.cif
_cod_data_source_block b-CaTeO3-275
_cod_original_cell_volume 1519.28(5)
_cod_database_code 2104336
_cod_database_fobs_code 2104336

loop_
_symmetry_equiv_pos_as_xyz
'x, y, z'

loop_
_atom_site_type_symbol
_atom_site_label
_atom_site_fract_x
_atom_site_fract_y
_atom_site_fract_z
_atom_site_U_iso_or_equiv
_atom_site_adp_type
_atom_site_calc_flag
_atom_site_refinement_flags
_atom_site_occupancy
_atom_site_disorder_assembly
_atom_site_disorder_group
Te Te11 0.19456(6) 0.22060(13) -0.26545(8) 0.01377(16) Uani d . 1 . .
Te Te12 0.52108(6) 0.26272(15) -0.24839(8) 0.01821(17) Uani d . 1 . .
Te Te13 -0.14100(5) 0.24898(13) 0.73516(7) 0.00966(15) Uani d . 1 . .
Te Te14 0.14412(5) -0.25928(12) 0.26327(7) 0.00950(15) Uani d . 1 . .
Te Te15 0.47043(6) -0.22541(15) 0.25933(8) 0.01787(17) Uani d . 1 . .
Te Te16 -0.19992(6) -0.21440(13) 0.25637(8) 0.01333(15) Uani d . 1 . .
Te Te21 0.02402(6) -0.26797(14) 0.47512(7) 0.01490(16) Uani d . 1 . .
Te Te22 0.35186(6) -0.23200(16) 0.45933(8) 0.01757(18) Uani d . 1 . .
Te Te23 -0.32036(6) 0.75628(14) 0.44475(8) 0.01504(17) Uani d . 1 . .
Te Te24 0.32617(6) 0.23612(13) -0.43965(8) 0.01532(17) Uani d . 1 . .
Te Te25 -0.36180(6) 0.26271(16) 0.53810(9) 0.01765(18) Uani d . 1 . .
Te Te26 -0.02787(6) 0.26934(14) 0.52031(7) 0.01552(17) Uani d . 1 . .
Te Te31 0.16691(6) 0.26742(14) 0.16499(7) 0.01255(15) Uani d . 1 . .
Te Te32 0.47748(6) -0.69622(12) 0.15611(7) 0.01294(15) Uani d . 1 . .
Te Te33 -0.13385(6) 0.20567(13) 0.17986(7) 0.01126(15) Uani d . 1 . .
Te Te34 0.13830(6) -0.22286(13) 0.82285(7) 0.01270(16) Uani d . 1 . .
Te Te35 -0.47281(6) 0.69647(12) 0.84944(7) 0.01172(14) Uani d . 1 . .
Te Te36 -0.16613(6) -0.27778(13) -0.17126(7) 0.01266(15) Uani d . 1 . .
Ca Ca11 -0.07336(18) -0.2885(4) 0.1300(2) 0.0124(5) Uani d . 1 . .
Ca Ca12 0.24215(19) -0.2105(4) 0.1174(3) 0.0152(5) Uani d . 1 . .
Ca Ca13 0.59507(18) -0.2513(4) 0.1450(2) 0.0147(5) Uani d . 1 . .
Ca Ca14 0.4081(2) 0.2551(5) -0.1362(3) 0.0136(5) Uani d . 1 . .
Ca Ca15 -0.23999(18) 0.1991(4) 0.8786(2) 0.0145(5) Uani d . 1 . .
Ca Ca16 0.07423(18) 0.2806(4) 0.8653(2) 0.0126(5) Uani d . 1 . .
Ca Ca21 -0.07958(19) -0.2404(4) 0.6272(2) 0.0139(5) Uani d . 1 . .
Ca Ca22 0.25671(19) -0.2699(4) 0.5791(2) 0.0148(5) Uani d . 1 . .
Ca Ca23 -0.4266(2) 0.7818(4) 0.6345(2) 0.0175(5) Uani d . 1 . .
Ca Ca24 -0.56882(19) 1.2301(4) 0.3748(2) 0.0190(5) Uani d . 1 . .
Ca Ca25 -0.2625(2) 0.2765(4) 0.4184(2) 0.0161(5) Uani d . 1 . .
Ca Ca26 0.07507(18) 0.2413(4) 0.3640(2) 0.0128(5) Uani d . 1 . .
Ca Ca31 0.02235(19) -0.2353(4) -0.0383(2) 0.0138(5) Uani d . 1 . .
Ca Ca32 0.35047(18) -0.2362(4) -0.0660(2) 0.0119(5) Uani d . 1 . .
Ca Ca33 0.67986(18) -0.2461(4) -0.0405(2) 0.0130(4) Uani d . 1 . .
Ca Ca34 0.32641(18) 0.2203(5) 0.0431(3) 0.0170(5) Uani d . 1 . .
Ca Ca35 -0.34874(19) 0.2372(4) 0.0646(2) 0.0120(5) Uani d . 1 . .
Ca Ca36 -0.02092(19) 0.2265(4) 0.0361(3) 0.0145(5) Uani d . 1 . .
O O11 0.2018(6) 0.0261(14) -0.2568(8) 0.0190(18) Uiso d . 1 . .
O O12 0.5562(5) -1.9667(12) -0.2035(7) 0.0179(14) Uiso d . 1 . .
O O13 -0.1263(6) 0.0637(13) 0.7925(7) 0.0116(15) Uiso d . 1 . .
O O14 0.1249(6) -0.0644(13) 0.2037(8) 0.0143(16) Uiso d . 1 . .
O O15 0.4646(5) -0.0405(12) 0.2323(7) 0.0183(14) Uiso d . 1 . .
O O16 -0.2053(6) -0.0215(13) 0.2513(7) 0.0120(15) Uiso d . 1 . .
O O21 0.0737(7) -0.5034(15) -0.2133(8) 0.0222(19) Uiso d . 1 . .
O O22 0.3878(6) -0.4868(14) -0.2564(8) 0.0281(18) Uiso d . 1 . .
O O23 -0.1768(5) 0.4464(12) 0.8794(7) 0.0123(14) Uiso d . 1 . .
O O24 0.1834(6) -0.4664(14) 0.1253(8) 0.0190(17) Uiso d . 1 . .
O O25 0.5967(6) -0.5222(14) 0.2477(8) 0.0288(18) Uiso d . 1 . .
O O26 -0.0781(6) -0.4937(13) 0.2095(7) 0.0134(15) Uiso d . 1 . .
O O31 0.2797(6) -0.8831(15) -0.1159(8) 0.0262(19) Uiso d . 1 . .
O O32 0.5298(5) -0.6246(12) -0.0888(6) 0.0216(14) Uiso d . 1 . .
O O33 -0.2605(6) 0.4507(14) 0.6280(8) 0.0184(17) Uiso d . 1 . .
O O34 0.2644(6) -0.4513(14) 0.3713(7) 0.0163(16) Uiso d . 1 . .
O O35 0.4028(6) -0.1568(16) 0.0995(8) 0.041(2) Uiso d . 1 . .
O O36 -0.2832(6) -0.1072(13) 0.1012(7) 0.0156(15) Uiso d . 1 . .
O O41 -0.0026(6) -0.2494(14) 0.3040(8) 0.0197(17) Uiso d . 1 . .
O O42 0.3335(7) -0.2261(15) 0.2861(8) 0.0256(19) Uiso d . 1 . .
O O43 -0.4058(5) 0.9719(13) 0.3142(7) 0.0181(15) Uiso d . 1 . .
O O44 0.4176(6) 0.0296(13) -0.3021(7) 0.0204(16) Uiso d . 1 . .
O O45 -0.3377(7) 0.2460(15) 0.7108(8) 0.0240(18) Uiso d . 1 . .
O O46 -0.0050(7) 0.2671(15) 0.6925(9) 0.026(2) Uiso d . 1 . .
O O51 0.0502(6) -0.4938(15) 0.4971(8) 0.0230(18) Uiso d . 1 . .
O O52 0.4186(6) -0.5146(15) 0.4880(8) 0.0300(19) Uiso d . 1 . .
O O53 -0.2916(6) 0.5258(13) 0.3448(7) 0.0207(16) Uiso d . 1 . .
O O54 0.2727(6) -0.4997(14) -0.3504(7) 0.0228(17) Uiso d . 1 . .
O O55 -0.4120(6) 0.5303(14) 0.5144(7) 0.0230(16) Uiso d . 1 . .
O O56 -0.0600(6) 0.5007(15) 0.4940(8) 0.0258(19) Uiso d . 1 . .
O O61 -0.0986(6) -0.0184(14) 0.5172(8) 0.0195(17) Uiso d . 1 . .
O O62 0.2337(6) -0.0416(15) 0.4826(8) 0.0203(18) Uiso d . 1 . .
O O63 -0.4159(5) 0.9180(12) 0.5207(6) 0.0170(13) Uiso d . 1 . .
O O64 0.4203(6) 0.1142(14) -0.4997(7) 0.0259(17) Uiso d . 1 . .
O O65 -0.2388(6) 0.0460(15) 0.5140(8) 0.0211(18) Uiso d . 1 . .
O O66 0.0938(6) 0.0204(14) 0.4774(8) 0.0187(17) Uiso d . 1 . .
O O71 0.0584(6) -0.4847(14) 0.0490(8) 0.0168(17) Uiso d . 1 . .
O O72 0.3822(6) -0.4807(13) 0.0176(7) 0.0142(16) Uiso d . 1 . .
O O73 -0.2516(6) 0.4984(14) 0.1032(7) 0.0196(16) Uiso d . 1 . .
O O74 0.2576(6) -0.4998(14) 0.9160(7) 0.0194(16) Uiso d . 1 . .
O O75 -0.3792(5) 0.4841(13) -0.0148(7) 0.0123(15) Uiso d . 1 . .
O O76 -0.0578(6) -0.5188(13) -0.0538(7) 0.0108(15) Uiso d . 1 . .
O O81 0.2219(6) 0.0337(14) 0.0376(7) 0.0171(16) Uiso d . 1 . .
O O82 0.5437(6) 0.0369(13) 0.0505(7) 0.0110(15) Uiso d . 1 . .
O O83 -0.1349(6) 0.0338(15) 0.0720(8) 0.0205(18) Uiso d . 1 . .
O O84 0.1290(7) -0.0268(15) -0.0748(8) 0.0224(19) Uiso d . 1 . .
O O85 -0.5412(6) 0.9637(14) -0.0464(8) 0.0172(17) Uiso d . 1 . .
O O86 -0.2259(6) -0.0390(14) -0.0511(8) 0.0194(17) Uiso d . 1 . .
O O91 0.1051(6) -0.7429(14) 0.2028(8) 0.0191(17) Uiso d . 1 . .
O O92 0.3919(5) -1.6403(12) 0.1836(7) 0.0152(15) Uiso d . 1 . .
O O93 -0.0445(6) 0.0913(13) 0.1070(7) 0.0151(16) Uiso d . 1 . .
O O94 0.0487(6) -0.1061(14) 0.8937(8) 0.0166(16) Uiso d . 1 . .
O O95 -0.3838(5) 0.6375(13) 0.8269(7) 0.0162(15) Uiso d . 1 . .
O O96 -0.1086(6) -0.2540(14) -0.2066(7) 0.0178(17) Uiso d . 1 . .

loop_
_atom_site_aniso_label
_atom_site_aniso_U_11
_atom_site_aniso_U_22
_atom_site_aniso_U_33
_atom_site_aniso_U_12
_atom_site_aniso_U_13
_atom_site_aniso_U_23
Te11 0.0138(3) 0.0104(3) 0.0166(4) -0.0094(3) 0.0073(3) -0.0026(3)
Te12 0.0164(3) 0.0252(4) 0.0167(4) -0.0172(3) -0.0015(3) 0.0082(3)
Te13 0.0084(3) 0.0089(3) 0.0099(3) -0.0068(3) 0.0017(3) 0.0002(2)
Te14 0.0091(3) 0.0093(3) 0.0093(3) -0.0074(3) 0.0016(3) 0.0004(3)
Te15 0.0184(3) 0.0288(4) 0.0123(3) -0.0204(3) -0.0048(3) 0.0095(3)
Te16 0.0131(3) 0.0117(3) 0.0157(4) -0.0098(3) 0.0051(3) -0.0004(3)
Te21 0.0150(4) 0.0159(4) 0.0118(4) -0.0124(3) 0.0035(3) -0.0013(3)
Te22 0.0206(4) 0.0250(4) 0.0129(4) -0.0201(4) 0.0035(3) -0.0021(3)
Te23 0.0132(4) 0.0160(4) 0.0133(4) -0.0118(3) 0.0009(3) 0.0009(3)
Te24 0.0143(4) 0.0148(4) 0.0130(4) -0.0113(4) 0.0010(3) 0.0017(3)
Te25 0.0215(4) 0.0276(4) 0.0121(3) -0.0222(4) 0.0037(3) -0.0030(3)
Te26 0.0156(4) 0.0167(4) 0.0123(4) -0.0133(4) 0.0026(3) -0.0014(3)
Te31 0.0119(3) 0.0135(3) 0.0115(4) -0.0102(3) 0.0005(3) 0.0027(3)
Te32 0.0113(3) 0.0095(3) 0.0112(3) -0.0071(3) 0.0028(3) 0.0004(2)
Te33 0.0101(3) 0.0112(3) 0.0104(3) -0.0084(3) 0.0020(3) -0.0001(2)
Te34 0.0099(3) 0.0139(3) 0.0105(4) -0.0092(3) 0.0016(3) 0.0001(3)
Te35 0.0110(3) 0.0097(3) 0.0114(3) -0.0079(3) 0.0031(2) -0.0003(2)
Te36 0.0129(3) 0.0125(3) 0.0118(4) -0.0103(3) 0.0011(3) 0.0018(3)
Ca11 0.0112(11) 0.0082(10) 0.0139(11) -0.0069(10) 0.0046(9) -0.0004(8)
Ca12 0.0099(11) 0.0122(10) 0.0192(13) -0.0079(10) 0.0006(9) 0.0047(9)
Ca13 0.0108(10) 0.0126(10) 0.0109(10) -0.0076(9) 0.0019(8) 0.0018(8)
Ca14 0.0121(10) 0.0128(10) 0.0135(11) -0.0096(10) 0.0059(8) -0.0027(8)
Ca15 0.0110(11) 0.0164(11) 0.0144(12) -0.0101(10) 0.0018(9) 0.0049(9)
Ca16 0.0132(11) 0.0150(11) 0.0117(11) -0.0121(10) 0.0020(9) -0.0004(9)
Ca21 0.0154(11) 0.0130(10) 0.0115(11) -0.0109(10) 0.0066(8) -0.0025(8)
Ca22 0.0141(11) 0.0086(10) 0.0141(11) -0.0080(9) 0.0005(9) 0.0024(8)
Ca23 0.0126(10) 0.0113(9) 0.0130(11) -0.0060(9) 0.0039(8) 0.0040(8)
Ca24 0.0116(10) 0.0107(9) 0.0162(12) -0.0044(9) 0.0060(9) 0.0038(8)
Ca25 0.0215(12) 0.0158(11) 0.0119(11) -0.0152(11) 0.0050(9) -0.0008(8)
Ca26 0.0130(11) 0.0091(10) 0.0119(10) -0.0081(10) 0.0019(8) 0.0016(8)
Ca31 0.0179(12) 0.0117(10) 0.0109(11) -0.0123(10) 0.0025(9) -0.0010(8)
Ca32 0.0121(11) 0.0121(10) 0.0118(12) -0.0102(10) 0.0004(8) 0.0013(8)
Ca33 0.0099(10) 0.0149(10) 0.0106(11) -0.0096(9) 0.0008(8) 0.0013(8)
Ca34 0.0113(11) 0.0184(11) 0.0131(11) -0.0106(10) 0.0038(9) -0.0009(9)
Ca35 0.0141(11) 0.0132(10) 0.0102(12) -0.0114(10) 0.0029(8) -0.0003(8)
Ca36 0.0157(12) 0.0139(11) 0.0153(12) -0.0120(10) 0.0024(9) 0.0032(9)

loop_
_atom_type_symbol
_atom_type_description
_atom_type_scat_dispersion_real
_atom_type_scat_dispersion_imag
_atom_type_scat_source
O O 0.0106 0.0060 'International Tables Vol C Tables 4.2.6.8 and 6.1.1.4'
Ca Ca 0.2262 0.3064 'International Tables Vol C Tables 4.2.6.8 and 6.1.1.4'
Te Te -0.5308 1.6751 'International Tables Vol C Tables 4.2.6.8 and 6.1.1.4'

loop_
_geom_angle_atom_site_label_1
_geom_angle_atom_site_label_2
_geom_angle_atom_site_label_3
_geom_angle_site_symmetry_1
_geom_angle_site_symmetry_3
_geom_angle
_geom_angle_publ_flag
O31 Te11 O11 1_565 . 94.6(4) y
O31 Te11 O21 1_565 1_565 101.5(4) y
O11 Te11 O21 . 1_565 93.3(4) y
O12 Te12 O22 1_575 1_565 95.1(3) y
O12 Te12 O32 1_575 1_565 101.2(3) y
O22 Te12 O32 1_565 1_565 89.8(3) y
O33 Te13 O13 . . 99.4(3) y
O33 Te13 O23 . . 101.6(3) y
O13 Te13 O23 . . 98.1(3) y
O24 Te14 O34 . . 101.2(3) y
O24 Te14 O14 . . 100.5(3) y
O34 Te14 O14 . . 97.9(3) y
O25 Te15 O35 . . 104.6(4) y
O25 Te15 O15 . . 99.2(3) y
O35 Te15 O15 . . 88.3(4) y
O36 Te16 O26 . . 101.3(3) y
O36 Te16 O16 . . 92.9(3) y
O26 Te16 O16 . . 94.1(3) y
O41 Te21 O61 . . 103.8(4) y
O41 Te21 O51 . . 103.2(4) y
O61 Te21 O51 . . 91.2(4) y
O54 Te24 O64 1_565 . 102.1(3) y
O54 Te24 O44 1_565 . 95.2(3) y
O64 Te24 O44 . . 91.6(3) y
O45 Te25 O65 . . 100.3(4) y
O45 Te25 O55 . . 104.3(3) y
O65 Te25 O55 . . 93.4(4) y
O91 Te31 O81 1_565 . 94.7(3) y
O91 Te31 O71 1_565 1_565 93.7(4) y
O81 Te31 O71 . 1_565 91.8(4) y
O82 Te32 O92 1_545 1_565 97.5(3) y
O82 Te32 O72 1_545 . 92.2(3) y
O92 Te32 O72 1_565 . 89.4(3) y
O83 Te33 O73 . . 96.8(4) y
O83 Te33 O93 . . 93.9(4) y
O73 Te33 O93 . . 102.1(4) y
O84 Te34 O94 1_556 . 92.1(4) y
O84 Te34 O74 1_556 . 94.6(4) y
O94 Te34 O74 . . 102.4(4) y
O85 Te35 O75 1_556 1_556 92.9(3) y
O85 Te35 O95 1_556 . 98.1(3) y
O75 Te35 O95 1_556 . 88.0(3) y
O86 Te36 O96 . . 93.5(4) y
O86 Te36 O76 . . 93.1(3) y
O96 Te36 O76 . . 93.5(3) y
O41 Ca11 O83 . . 76.7(3) n
O41 Ca11 O71 . . 78.7(3) n
O83 Ca11 O71 . . 75.8(3) n
O41 Ca11 O76 . . 150.7(3) n
O83 Ca11 O76 . . 112.9(3) n
O71 Ca11 O76 . . 77.3(3) n
O41 Ca11 O16 . . 86.3(3) n
O83 Ca11 O16 . . 93.4(3) n
O71 Ca11 O16 . . 163.1(3) n
O76 Ca11 O16 . . 119.3(3) n
O41 Ca11 O86 . . 141.3(3) n
O83 Ca11 O86 . . 68.8(3) n
O71 Ca11 O86 . . 108.3(3) n
O76 Ca11 O86 . . 63.6(3) n
O16 Ca11 O86 . . 78.9(3) n
O41 Ca11 O26 . . 107.7(3) n
O83 Ca11 O26 . . 156.7(3) n
O71 Ca11 O26 . . 127.4(3) n
O76 Ca11 O26 . . 74.9(3) n
O16 Ca11 O26 . . 64.6(2) n
O86 Ca11 O26 . . 97.9(3) n
O41 Ca11 O91 . . 76.4(3) n
O83 Ca11 O91 . . 135.1(3) n
O71 Ca11 O91 . . 64.0(3) n
O76 Ca11 O91 . . 78.1(2) n
O16 Ca11 O91 . . 119.9(3) n
O86 Ca11 O91 . . 141.5(3) n
O26 Ca11 O91 . . 67.1(2) n
O84 Ca12 O42 . . 146.1(3) n
O84 Ca12 O14 . . 88.5(3) n
O42 Ca12 O14 . . 106.9(3) n
O84 Ca12 O72 . . 93.4(3) n
O42 Ca12 O72 . . 81.9(3) n
O14 Ca12 O72 . . 160.6(3) n
O84 Ca12 O81 . . 69.1(3) n
O42 Ca12 O81 . . 77.7(3) n
O14 Ca12 O81 . . 127.1(3) n
O72 Ca12 O81 . . 71.2(3) n
O84 Ca12 O92 . 1_565 131.0(3) n
O42 Ca12 O92 . 1_565 76.9(3) n
O14 Ca12 O92 . 1_565 100.0(3) n
O72 Ca12 O92 . 1_565 64.6(3) n
O81 Ca12 O92 . 1_565 131.3(3) n
O84 Ca12 O91 . 1_565 83.2(3) n
O42 Ca12 O91 . 1_565 75.7(3) n
O14 Ca12 O91 . 1_565 67.4(2) n
O72 Ca12 O91 . 1_565 132.0(3) n
O81 Ca12 O91 . 1_565 62.9(3) n
O92 Ca12 O91 1_565 1_565 144.5(3) n
O84 Ca12 O74 . 1_554 60.6(3) n
O42 Ca12 O74 . 1_554 143.8(3) n
O14 Ca12 O74 . 1_554 94.3(2) n
O72 Ca12 O74 . 1_554 70.1(2) n
O81 Ca12 O74 . 1_554 112.5(3) n
O92 Ca12 O74 1_565 1_554 70.6(2) n
O91 Ca12 O74 1_565 1_554 140.3(2) n
O15 Ca13 O73 . 1_645 167.2(3) n
O15 Ca13 O82 . . 109.1(3) n
O73 Ca13 O82 1_645 . 78.7(3) n
O15 Ca13 O75 . 1_645 104.1(3) n
O73 Ca13 O75 1_645 1_645 81.6(3) n
O82 Ca13 O75 . 1_645 111.2(3) n
O15 Ca13 O53 . 1_645 89.0(3) n
O73 Ca13 O53 1_645 1_645 78.3(3) n
O82 Ca13 O53 . 1_645 129.7(3) n
O75 Ca13 O53 1_645 1_645 108.8(3) n
O15 Ca13 O43 . 1_645 82.4(3) n
O73 Ca13 O43 1_645 1_645 91.0(3) n
O82 Ca13 O43 . 1_645 70.3(2) n
O75 Ca13 O43 1_645 1_645 171.9(3) n
O53 Ca13 O43 1_645 1_645 66.0(2) n
O15 Ca13 O85 . 1_645 78.5(3) n
O73 Ca13 O85 1_645 1_645 114.3(3) n
O82 Ca13 O85 . 1_645 64.6(2) n
O75 Ca13 O85 1_645 1_645 65.7(3) n
O53 Ca13 O85 1_645 1_645 164.1(3) n
O43 Ca13 O85 1_645 1_645 121.0(3) n
O44 Ca14 O72 . 1_565 173.9(3) n
O44 Ca14 O74 . 1_564 96.2(3) n
O72 Ca14 O74 1_565 1_564 80.9(3) n
O44 Ca14 O85 . 1_645 70.4(3) n
O72 Ca14 O85 1_565 1_645 113.8(3) n
O74 Ca14 O85 1_564 1_645 77.1(3) n
O44 Ca14 O82 . . 118.7(3) n
O72 Ca14 O82 1_565 . 67.4(3) n
O74 Ca14 O82 1_564 . 112.0(3) n
O85 Ca14 O82 1_645 . 65.1(2) n
O44 Ca14 O12 . 1_575 85.0(3) n
O72 Ca14 O12 1_565 1_575 97.4(3) n
O74 Ca14 O12 1_564 1_575 174.2(3) n
O85 Ca14 O12 1_645 1_575 108.6(3) n
O82 Ca14 O12 . 1_575 72.1(3) n
O44 Ca14 O54 . 1_565 64.2(2) n
O72 Ca14 O54 1_565 1_565 109.8(3) n
O74 Ca14 O54 1_564 1_565 75.6(3) n
O85 Ca14 O54 1_645 1_565 123.1(3) n
O82 Ca14 O54 . 1_565 170.7(3) n
O12 Ca14 O54 1_575 1_565 99.9(2) n
O44 Ca14 O22 . 1_565 105.1(3) n
O72 Ca14 O22 1_565 1_565 71.7(3) n
O74 Ca14 O22 1_564 1_565 114.7(3) n
O85 Ca14 O22 1_645 1_565 168.1(3) n
O82 Ca14 O22 . 1_565 109.7(3) n
O12 Ca14 O22 1_575 1_565 59.6(2) n
O54 Ca14 O22 1_565 1_565 61.3(2) n
O45 Ca15 O83 . 1_556 150.7(3) n
O45 Ca15 O13 . . 106.7(3) n
O83 Ca15 O13 1_556 . 91.0(3) n
O45 Ca15 O75 . 1_556 83.6(3) n
O83 Ca15 O75 1_556 1_556 89.5(3) n
O13 Ca15 O75 . 1_556 155.9(2) n
O45 Ca15 O86 . 1_556 78.8(3) n
O83 Ca15 O86 1_556 1_556 71.9(3) n
O13 Ca15 O86 . 1_556 129.3(3) n
O75 Ca15 O86 1_556 1_556 73.5(3) n
O45 Ca15 O95 . . 77.5(3) n
O83 Ca15 O95 1_556 . 124.2(3) n
O13 Ca15 O95 . . 96.9(3) n
O75 Ca15 O95 1_556 . 63.4(3) n
O86 Ca15 O95 1_556 . 132.5(3) n
O45 Ca15 O96 . 1_556 79.0(3) n
O83 Ca15 O96 1_556 1_556 86.1(3) n
O13 Ca15 O96 . 1_556 69.0(2) n
O75 Ca15 O96 1_556 1_556 135.1(3) n
O86 Ca15 O96 1_556 1_556 62.7(3) n
O95 Ca15 O96 . 1_556 147.7(3) n
O46 Ca16 O84 . 1_556 78.7(3) n
O46 Ca16 O76 . 1_566 77.2(3) n
O84 Ca16 O76 1_556 1_566 74.3(3) n
O46 Ca16 O11 . 1_556 88.4(3) n
O84 Ca16 O11 1_556 1_556 96.9(3) n
O76 Ca16 O11 1_566 1_556 164.2(3) n
O46 Ca16 O71 . 1_566 147.5(3) n
O84 Ca16 O71 1_556 1_566 112.8(3) n
O76 Ca16 O71 1_566 1_566 77.1(3) n
O11 Ca16 O71 1_556 1_566 118.6(3) n
O46 Ca16 O81 . 1_556 143.5(3) n
O84 Ca16 O81 1_556 1_556 68.9(3) n
O76 Ca16 O81 1_566 1_556 108.5(3) n
O11 Ca16 O81 1_556 1_556 79.5(3) n
O71 Ca16 O81 1_566 1_556 65.0(3) n
O46 Ca16 O21 . 1_566 106.0(3) n
O84 Ca16 O21 1_556 1_566 160.6(3) n
O76 Ca16 O21 1_566 1_566 124.9(3) n
O11 Ca16 O21 1_556 1_566 64.9(3) n
O71 Ca16 O21 1_566 1_566 73.6(3) n
O81 Ca16 O21 1_556 1_566 99.7(3) n
O46 Ca16 O96 . 1_566 73.3(3) n
O84 Ca16 O96 1_556 1_566 132.7(3) n
O76 Ca16 O96 1_566 1_566 62.9(3) n
O11 Ca16 O96 1_556 1_566 119.2(3) n
O71 Ca16 O96 1_566 1_566 77.4(3) n
O81 Ca16 O96 1_556 1_566 142.3(3) n
O21 Ca16 O96 1_566 1_566 65.8(3) n
O96 Ca21 O65 1_556 . 95.3(3) n
O96 Ca21 O56 1_556 1_545 95.8(3) n
O65 Ca21 O56 . 1_545 81.5(3) n
O96 Ca21 O21 1_556 1_556 74.4(3) n
O65 Ca21 O21 . 1_556 168.1(3) n
O56 Ca21 O21 1_545 1_556 105.2(3) n
O96 Ca21 O61 1_556 . 148.1(3) n
O65 Ca21 O61 . . 77.7(3) n
O56 Ca21 O61 1_545 . 113.5(3) n
O21 Ca21 O61 1_556 . 107.8(3) n
O96 Ca21 O13 1_556 . 72.5(3) n
O65 Ca21 O13 . . 93.0(3) n
O56 Ca21 O13 1_545 . 166.6(3) n
O21 Ca21 O13 1_556 . 78.3(3) n
O61 Ca21 O13 . . 76.9(3) n
O96 Ca21 O51 1_556 . 143.6(3) n
O65 Ca21 O51 . . 115.1(3) n
O56 Ca21 O51 1_545 . 71.0(3) n
O21 Ca21 O51 1_556 . 76.7(3) n
O61 Ca21 O51 . . 63.1(3) n
O13 Ca21 O51 . . 122.3(3) n
O22 Ca22 O66 1_556 . 157.9(3) n
O22 Ca22 O54 1_556 1_556 75.9(3) n
O66 Ca22 O54 . 1_556 95.8(3) n
O22 Ca22 O62 1_556 . 109.9(3) n
O66 Ca22 O62 . . 80.1(3) n
O54 Ca22 O62 1_556 . 173.1(3) n
O22 Ca22 O11 1_556 1_556 74.9(3) n
O66 Ca22 O11 . 1_556 88.5(3) n
O54 Ca22 O11 1_556 1_556 107.1(3) n
O62 Ca22 O11 . 1_556 78.5(3) n
O22 Ca22 O34 1_556 . 123.1(3) n
O66 Ca22 O34 . . 75.3(3) n
O54 Ca22 O34 1_556 . 83.9(3) n
O62 Ca22 O34 . . 89.6(3) n
O11 Ca22 O34 1_556 . 161.4(3) n
O22 Ca22 O52 1_556 . 72.5(3) n
O66 Ca22 O52 . . 128.4(3) n
O54 Ca22 O52 1_556 . 119.4(3) n
O62 Ca22 O52 . . 60.5(3) n
O11 Ca22 O52 1_556 . 112.4(3) n
O34 Ca22 O52 . . 72.7(3) n
O55 Ca23 O33 . . 81.9(3) n
O55 Ca23 O63 . . 111.7(3) n
O33 Ca23 O63 . . 75.7(3) n
O55 Ca23 O95 . . 93.0(3) n
O33 Ca23 O95 . . 88.9(3) n
O63 Ca23 O95 . . 148.2(3) n
O55 Ca23 O64 . 1_466 90.7(3) n
O33 Ca23 O64 . 1_466 137.0(3) n
O63 Ca23 O64 . 1_466 68.0(2) n
O95 Ca23 O64 . 1_466 133.9(3) n
O55 Ca23 O12 . 1_486 168.6(3) n
O33 Ca23 O12 . 1_486 101.1(3) n
O63 Ca23 O12 . 1_486 79.7(2) n
O95 Ca23 O12 . 1_486 76.1(2) n
O64 Ca23 O12 1_466 1_486 94.4(3) n
O55 Ca23 O44 . 1_466 90.0(3) n
O33 Ca23 O44 . 1_466 157.0(3) n
O63 Ca23 O44 . 1_466 127.2(2) n
O95 Ca23 O44 . 1_466 70.0(3) n
O64 Ca23 O44 1_466 1_466 64.1(3) n
O12 Ca23 O44 1_486 1_466 83.1(2) n
O64 Ca24 O15 1_466 1_465 83.9(3) n
O64 Ca24 O92 1_466 1_485 151.3(3) n
O15 Ca24 O92 1_465 1_485 77.3(3) n
O64 Ca24 O52 1_466 1_475 110.0(3) n
O15 Ca24 O52 1_465 1_475 164.9(3) n
O92 Ca24 O52 1_485 1_475 91.8(3) n
O64 Ca24 O34 1_466 1_475 74.3(3) n
O15 Ca24 O34 1_465 1_475 103.0(3) n
O92 Ca24 O34 1_485 1_475 88.9(3) n
O52 Ca24 O34 1_475 1_475 87.0(3) n
O64 Ca24 O63 1_466 . 68.6(2) n
O15 Ca24 O63 1_465 . 93.3(2) n
O92 Ca24 O63 1_485 . 133.3(3) n
O52 Ca24 O63 1_475 . 86.6(3) n
O34 Ca24 O63 1_475 . 137.4(3) n
O64 Ca24 O43 1_466 . 127.4(3) n
O15 Ca24 O43 1_465 . 79.7(2) n
O92 Ca24 O43 1_485 . 70.3(3) n
O52 Ca24 O43 1_475 . 86.9(3) n
O34 Ca24 O43 1_475 . 158.2(3) n
O63 Ca24 O43 . . 63.0(2) n
O53 Ca25 O61 . . 100.4(3) n
O53 Ca25 O65 . . 173.9(3) n
O61 Ca25 O65 . . 80.0(3) n
O53 Ca25 O16 . . 106.8(3) n
O61 Ca25 O16 . . 87.1(3) n
O65 Ca25 O16 . . 79.3(3) n
O53 Ca25 O25 . 1_465 80.1(3) n
O61 Ca25 O25 . 1_465 158.0(3) n
O65 Ca25 O25 . 1_465 101.9(3) n
O16 Ca25 O25 . 1_465 71.9(3) n
O53 Ca25 O33 . . 82.1(3) n
O61 Ca25 O33 . . 73.4(3) n
O65 Ca25 O33 . . 92.2(3) n
O16 Ca25 O33 . . 159.8(3) n
O25 Ca25 O33 1_465 . 128.0(3) n
O53 Ca25 O55 . . 111.2(3) n
O61 Ca25 O55 . . 128.0(3) n
O65 Ca25 O55 . . 64.5(3) n
O16 Ca25 O55 . . 119.4(3) n
O25 Ca25 O55 1_465 . 70.4(3) n
O33 Ca25 O55 . . 71.6(3) n
O91 Ca26 O51 1_565 1_565 95.9(3) n
O91 Ca26 O62 1_565 . 95.6(3) n
O51 Ca26 O62 1_565 . 82.0(3) n
O91 Ca26 O26 1_565 1_565 76.0(3) n
O51 Ca26 O26 1_565 1_565 103.2(3) n
O62 Ca26 O26 . 1_565 170.5(3) n
O91 Ca26 O14 1_565 . 73.6(3) n
O51 Ca26 O14 1_565 . 167.9(3) n
O62 Ca26 O14 . . 93.0(3) n
O26 Ca26 O14 1_565 . 80.4(3) n
O91 Ca26 O66 1_565 . 149.7(3) n
O51 Ca26 O66 1_565 . 111.9(3) n
O62 Ca26 O66 . . 77.2(3) n
O26 Ca26 O66 1_565 . 107.8(3) n
O14 Ca26 O66 . . 77.4(3) n
O91 Ca26 O56 1_565 . 143.4(3) n
O51 Ca26 O56 1_565 . 70.0(3) n
O62 Ca26 O56 . . 114.6(3) n
O26 Ca26 O56 1_565 . 74.9(3) n
O14 Ca26 O56 . . 122.0(3) n
O66 Ca26 O56 . . 62.3(3) n
O94 Ca31 O71 1_554 . 158.5(3) n
O94 Ca31 O21 1_554 . 93.6(3) n
O71 Ca31 O21 . . 81.5(3) n
O94 Ca31 O93 1_554 . 76.8(2) n
O71 Ca31 O93 . . 110.1(3) n
O21 Ca31 O93 . . 168.0(3) n
O94 Ca31 O13 1_554 1_554 76.6(3) n
O71 Ca31 O13 . 1_554 122.6(3) n
O21 Ca31 O13 . 1_554 80.3(3) n
O93 Ca31 O13 . 1_554 90.3(3) n
O94 Ca31 O24 1_554 . 81.8(3) n
O71 Ca31 O24 . . 79.5(3) n
O21 Ca31 O24 . . 106.1(3) n
O93 Ca31 O24 . . 80.1(3) n
O13 Ca31 O24 1_554 . 157.9(3) n
O94 Ca31 O83 1_554 . 129.4(3) n
O71 Ca31 O83 . . 69.0(3) n
O21 Ca31 O83 . . 123.0(3) n
O93 Ca31 O83 . . 61.1(3) n
O13 Ca31 O83 1_554 . 76.9(3) n
O35 Ca32 O72 . . 103.7(3) n
O35 Ca32 O81 . . 82.7(3) n
O72 Ca32 O81 . . 77.4(3) n
O35 Ca32 O31 . 1_565 70.9(3) n
O72 Ca32 O31 . 1_565 163.1(3) n
O81 Ca32 O31 . 1_565 85.9(3) n
O35 Ca32 O22 . . 147.3(3) n
O72 Ca32 O22 . . 81.8(3) n
O81 Ca32 O22 . . 129.5(3) n
O31 Ca32 O22 1_565 . 111.6(3) n
O35 Ca32 O32 . . 85.0(3) n
O72 Ca32 O32 . . 84.3(3) n
O81 Ca32 O32 . . 154.8(3) n
O31 Ca32 O32 1_565 . 110.6(3) n
O22 Ca32 O32 . . 63.3(2) n
O35 Ca32 O11 . . 132.5(3) n
O72 Ca32 O11 . . 114.7(3) n
O81 Ca32 O11 . . 79.6(3) n
O31 Ca32 O11 1_565 . 64.1(3) n
O22 Ca32 O11 . . 68.4(3) n
O32 Ca32 O11 . . 124.4(3) n
O36 Ca33 O82 1_655 . 85.7(3) n
O36 Ca33 O73 1_655 1_645 94.1(3) n
O82 Ca33 O73 . 1_645 83.3(3) n
O36 Ca33 O23 1_655 1_644 94.7(3) n
O82 Ca33 O23 . 1_644 175.3(3) n
O73 Ca33 O23 1_645 1_644 92.0(3) n
O36 Ca33 O12 1_655 1_575 107.3(3) n
O82 Ca33 O12 . 1_575 79.6(3) n
O73 Ca33 O12 1_645 1_575 151.4(3) n
O23 Ca33 O12 1_644 1_575 104.7(3) n
O36 Ca33 O95 1_655 1_644 169.3(3) n
O82 Ca33 O95 . 1_644 84.1(3) n
O73 Ca33 O95 1_645 1_644 81.8(3) n
O23 Ca33 O95 1_644 1_644 95.3(3) n
O12 Ca33 O95 1_575 1_644 73.8(2) n
O85 Ca34 O31 1_645 1_565 88.4(3) n
O85 Ca34 O24 1_645 1_565 170.0(3) n
O31 Ca34 O24 1_565 1_565 95.9(3) n
O85 Ca34 O74 1_645 1_564 81.6(3) n
O31 Ca34 O74 1_565 1_564 92.8(3) n
O24 Ca34 O74 1_565 1_564 89.1(3) n
O85 Ca34 O15 1_645 . 79.7(3) n
O31 Ca34 O15 1_565 . 125.2(3) n
O24 Ca34 O15 1_565 . 104.9(3) n
O74 Ca34 O15 1_564 . 136.7(3) n
O85 Ca34 O35 1_645 . 88.9(3) n
O31 Ca34 O35 1_565 . 67.3(3) n
O24 Ca34 O35 1_565 . 101.1(3) n
O74 Ca34 O35 1_564 . 158.2(3) n
O15 Ca34 O35 . . 59.2(3) n
O85 Ca34 O92 1_645 1_575 80.6(3) n
O31 Ca34 O92 1_565 1_575 164.0(3) n
O24 Ca34 O92 1_565 1_575 93.3(3) n
O74 Ca34 O92 1_564 1_575 74.3(2) n
O15 Ca34 O92 . 1_575 64.3(2) n
O35 Ca34 O92 . 1_575 123.5(3) n
O32 Ca35 O86 1_465 . 99.2(3) n
O32 Ca35 O75 1_465 . 86.9(3) n
O86 Ca35 O75 . . 79.8(3) n
O32 Ca35 O25 1_465 1_465 113.0(3) n
O86 Ca35 O25 . 1_465 145.2(3) n
O75 Ca35 O25 . 1_465 88.9(3) n
O32 Ca35 O36 1_465 . 92.8(3) n
O86 Ca35 O36 . . 82.7(3) n
O75 Ca35 O36 . . 162.2(3) n
O25 Ca35 O36 1_465 . 107.5(3) n
O32 Ca35 O16 1_465 . 158.0(3) n
O86 Ca35 O16 . . 83.4(3) n
O75 Ca35 O16 . . 115.0(3) n
O25 Ca35 O16 1_465 . 71.8(3) n
O36 Ca35 O16 . . 65.6(2) n
O93 Ca36 O76 . 1_565 159.5(3) n
O93 Ca36 O26 . 1_565 93.2(3) n
O76 Ca36 O26 1_565 1_565 81.3(3) n
O93 Ca36 O94 . 1_554 76.5(2) n
O76 Ca36 O94 1_565 1_554 110.5(3) n
O26 Ca36 O94 1_565 1_554 167.9(3) n
O93 Ca36 O14 . . 75.8(3) n
O76 Ca36 O14 1_565 . 122.4(3) n
O26 Ca36 O14 1_565 . 81.4(3) n
O94 Ca36 O14 1_554 . 89.7(3) n
O93 Ca36 O23 . 1_554 81.8(3) n
O76 Ca36 O23 1_565 1_554 80.4(3) n
O26 Ca36 O23 1_565 1_554 104.4(3) n
O94 Ca36 O23 1_554 1_554 80.8(3) n
O14 Ca36 O23 . 1_554 157.2(3) n
O93 Ca36 O84 . . 129.8(3) n
O76 Ca36 O84 1_565 . 67.8(3) n
O26 Ca36 O84 1_565 . 124.2(3) n
O94 Ca36 O84 1_554 . 61.1(3) n
O14 Ca36 O84 . . 78.2(3) n
O23 Ca36 O84 1_554 . 114.1(3) n
Te11 O11 Ca22 . 1_554 121.1(4) n
Te11 O11 Ca16 . 1_554 102.1(3) n
Ca22 O11 Ca16 1_554 1_554 129.0(4) n
Te11 O11 Ca32 . . 96.6(3) n
Ca22 O11 Ca32 1_554 . 103.6(3) n
Ca16 O11 Ca32 1_554 . 96.4(3) n
Te12 O12 Ca33 1_535 1_535 128.3(4) n
Te12 O12 Ca23 1_535 1_624 120.4(3) n
Ca33 O12 Ca23 1_535 1_624 99.4(3) n
Te12 O12 Ca14 1_535 1_535 107.6(3) n
Ca33 O12 Ca14 1_535 1_535 99.3(3) n
Ca23 O12 Ca14 1_624 1_535 95.4(3) n
Te13 O13 Ca15 . . 128.2(4) n
Te13 O13 Ca31 . 1_556 115.1(4) n
Ca15 O13 Ca31 . 1_556 97.8(3) n
Te13 O13 Ca21 . . 111.8(3) n
Ca15 O13 Ca21 . . 101.9(3) n
Ca31 O13 Ca21 1_556 . 96.8(2) n
Te14 O14 Ca12 . . 125.3(4) n
Te14 O14 Ca36 . . 116.5(4) n
Ca12 O14 Ca36 . . 98.6(3) n
Te14 O14 Ca26 . . 112.1(4) n
Ca12 O14 Ca26 . . 103.5(3) n
Ca36 O14 Ca26 . . 96.3(3) n
Te15 O15 Ca24 . 1_645 125.3(4) n
Te15 O15 Ca13 . . 115.7(3) n
Ca24 O15 Ca13 1_645 . 105.1(3) n
Te15 O15 Ca34 . . 104.9(3) n
Ca24 O15 Ca34 1_645 . 103.2(3) n
Ca13 O15 Ca34 . . 98.5(3) n
Te16 O16 Ca25 . . 120.6(4) n
Te16 O16 Ca11 . . 100.8(3) n
Ca25 O16 Ca11 . . 130.8(3) n
Te16 O16 Ca35 . . 96.9(3) n
Ca25 O16 Ca35 . . 103.1(3) n
Ca11 O16 Ca35 . . 96.5(3) n
Te11 O21 Ca31 1_545 . 132.1(4) n
Te11 O21 Ca21 1_545 1_554 119.7(4) n
Ca31 O21 Ca21 . 1_554 102.4(3) n
Te11 O21 Ca16 1_545 1_544 97.0(3) n
Ca31 O21 Ca16 . 1_544 98.1(3) n
Ca21 O21 Ca16 1_554 1_544 98.7(3) n
Te12 O22 Ca22 1_545 1_554 132.8(4) n
Te12 O22 Ca32 1_545 . 105.0(4) n
Ca22 O22 Ca32 1_554 . 112.9(3) n
Te12 O22 Ca14 1_545 1_545 95.6(3) n
Ca22 O22 Ca14 1_554 1_545 109.0(3) n
Ca32 O22 Ca14 . 1_545 93.1(3) n
Te13 O23 Ca33 . 1_466 130.6(4) n
Te13 O23 Ca36 . 1_556 108.3(3) n
Ca33 O23 Ca36 1_466 1_556 117.0(3) n
Te14 O24 Ca34 . 1_545 132.6(4) n
Te14 O24 Ca31 . . 106.5(4) n
Ca34 O24 Ca31 1_545 . 115.9(3) n
Te15 O25 Ca35 . 1_645 125.3(4) n
Te15 O25 Ca25 . 1_645 124.9(4) n
Ca35 O25 Ca25 1_645 1_645 109.8(3) n
Te16 O26 Ca36 . 1_545 133.1(4) n
Te16 O26 Ca26 . 1_545 122.4(4) n
Ca36 O26 Ca26 1_545 1_545 99.6(3) n
Te16 O26 Ca11 . . 97.3(3) n
Ca36 O26 Ca11 1_545 . 97.2(3) n
Ca26 O26 Ca11 1_545 . 97.4(3) n
Te11 O31 Ca34 1_545 1_545 143.0(4) n
Te11 O31 Ca32 1_545 1_545 103.0(4) n
Ca34 O31 Ca32 1_545 1_545 113.4(4) n
Te12 O32 Ca35 1_545 1_645 135.7(4) n
Te12 O32 Ca32 1_545 . 101.6(3) n
Ca35 O32 Ca32 1_645 . 122.6(3) n
Te13 O33 Ca23 . . 140.3(4) n
Te13 O33 Ca25 . . 116.9(4) n
Ca23 O33 Ca25 . . 98.3(3) n
Te14 O34 Ca24 . 1_635 143.1(4) n
Te14 O34 Ca22 . . 115.7(4) n
Ca24 O34 Ca22 1_635 . 98.3(3) n
Te15 O35 Ca32 . . 148.6(5) n
Te15 O35 Ca34 . . 103.0(4) n
Ca32 O35 Ca34 . . 108.4(3) n
Te16 O36 Ca33 . 1_455 133.6(4) n
Te16 O36 Ca35 . . 102.4(3) n
Ca33 O36 Ca35 1_455 . 123.9(3) n
Te21 O41 Ca11 . . 136.2(4) n
Te22 O42 Ca12 . . 131.3(5) n
Te23 O43 Ca13 . 1_465 99.8(3) n
Te23 O43 Ca24 . . 95.4(3) n
Ca13 O43 Ca24 1_465 . 91.8(2) n
Te24 O44 Ca14 . . 105.0(3) n
Te24 O44 Ca23 . 1_644 98.1(3) n
Ca14 O44 Ca23 . 1_644 96.4(3) n
Te25 O45 Ca15 . . 134.8(5) n
Te26 O46 Ca16 . . 137.9(5) n
Te21 O51 Ca26 . 1_545 134.4(4) n
Te21 O51 Ca21 . . 99.6(3) n
Ca26 O51 Ca21 1_545 . 111.1(3) n
Te22 O52 Ca24 . 1_635 135.9(4) n
Te22 O52 Ca22 . . 91.6(3) n
Ca24 O52 Ca22 1_635 . 87.0(3) n
Te23 O53 Ca25 . . 123.4(4) n
Te23 O53 Ca13 . 1_465 100.2(3) n
Ca25 O53 Ca13 . 1_465 122.4(3) n
Te24 O54 Ca22 1_545 1_554 120.3(4) n
Te24 O54 Ca14 1_545 1_545 94.7(3) n
Ca22 O54 Ca14 1_554 1_545 113.3(3) n
Te25 O55 Ca23 . . 138.0(4) n
Te25 O55 Ca25 . . 94.5(3) n
Ca23 O55 Ca25 . . 95.5(3) n
Te26 O56 Ca21 . 1_565 133.9(5) n
Te26 O56 Ca26 . . 98.8(3) n
Ca21 O56 Ca26 1_565 . 108.0(3) n
Te21 O61 Ca25 . . 139.5(4) n
Te21 O61 Ca21 . . 101.5(3) n
Ca25 O61 Ca21 . . 99.1(3) n
Te22 O62 Ca26 . . 136.2(5) n
Te22 O62 Ca22 . . 109.7(4) n
Ca26 O62 Ca22 . . 103.3(3) n
Te23 O63 Ca23 . . 131.4(3) n
Te23 O63 Ca24 . . 106.1(3) n
Ca23 O63 Ca24 . . 109.9(3) n
Te24 O64 Ca24 . 1_644 139.1(4) n
Te24 O64 Ca23 . 1_644 105.8(4) n
Ca24 O64 Ca23 1_644 1_644 113.1(3) n
Te25 O65 Ca21 . . 139.1(5) n
Te25 O65 Ca25 . . 104.5(4) n
Ca21 O65 Ca25 . . 103.0(3) n
Te26 O66 Ca22 . . 138.2(4) n
Te26 O66 Ca26 . . 101.8(3) n
Ca22 O66 Ca26 . . 99.2(3) n
Te31 O71 Ca31 1_545 . 130.5(4) n
Te31 O71 Ca11 1_545 . 100.7(4) n
Ca31 O71 Ca11 . . 115.5(3) n
Te31 O71 Ca16 1_545 1_544 99.6(3) n
Ca31 O71 Ca16 . 1_544 103.9(3) n
Ca11 O71 Ca16 . 1_544 102.2(3) n
Te32 O72 Ca32 . . 131.4(4) n
Te32 O72 Ca14 . 1_545 98.5(3) n
Ca32 O72 Ca14 . 1_545 113.0(3) n
Te32 O72 Ca12 . . 94.2(3) n
Ca32 O72 Ca12 . . 106.0(3) n
Ca14 O72 Ca12 1_545 . 112.2(3) n
Te33 O73 Ca33 . 1_465 142.7(5) n
Te33 O73 Ca13 . 1_465 121.1(4) n
Ca33 O73 Ca13 1_465 1_465 96.2(3) n
Te34 O74 Ca34 . 1_546 140.8(4) n
Te34 O74 Ca14 . 1_546 118.5(4) n
Ca34 O74 Ca14 1_546 1_546 98.2(3) n
Te34 O74 Ca12 . 1_556 90.5(3) n
Ca34 O74 Ca12 1_546 1_556 99.0(3) n
Ca14 O74 Ca12 1_546 1_556 96.5(3) n
Te35 O75 Ca35 1_554 . 130.3(4) n
Te35 O75 Ca13 1_554 1_465 99.3(3) n
Ca35 O75 Ca13 . 1_465 113.1(3) n
Te35 O75 Ca15 1_554 1_554 94.0(3) n
Ca35 O75 Ca15 . 1_554 103.2(3) n
Ca13 O75 Ca15 1_465 1_554 116.5(3) n
Te36 O76 Ca36 . 1_545 129.0(4) n
Te36 O76 Ca16 . 1_544 101.8(3) n
Ca36 O76 Ca16 1_545 1_544 114.8(3) n
Te36 O76 Ca11 . . 101.7(3) n
Ca36 O76 Ca11 1_545 . 103.0(3) n
Ca16 O76 Ca11 1_544 . 103.3(3) n
Te31 O81 Ca32 . . 139.2(4) n
Te31 O81 Ca12 . . 100.0(3) n
Ca32 O81 Ca12 . . 105.1(3) n
Te31 O81 Ca16 . 1_554 99.5(3) n
Ca32 O81 Ca16 . 1_554 104.4(3) n
Ca12 O81 Ca16 . 1_554 104.9(3) n
Te32 O82 Ca33 1_565 . 136.6(4) n
Te32 O82 Ca13 1_565 . 109.8(4) n
Ca33 O82 Ca13 . . 96.0(3) n
Te32 O82 Ca14 1_565 . 96.8(3) n
Ca33 O82 Ca14 . . 102.5(3) n
Ca13 O82 Ca14 . . 116.0(3) n
Te33 O83 Ca15 . 1_554 118.3(4) n
Te33 O83 Ca11 . . 125.4(4) n
Ca15 O83 Ca11 1_554 . 114.0(3) n
Te33 O83 Ca31 . . 94.7(3) n
Ca15 O83 Ca31 1_554 . 90.9(3) n
Ca11 O83 Ca31 . . 99.2(3) n
Te34 O84 Ca16 1_554 1_554 128.3(4) n
Te34 O84 Ca12 1_554 . 112.5(4) n
Ca16 O84 Ca12 1_554 . 114.1(4) n
Te34 O84 Ca36 1_554 . 96.7(4) n
Ca16 O84 Ca36 1_554 . 102.6(3) n
Ca12 O84 Ca36 . . 92.2(3) n
Te35 O85 Ca34 1_554 1_465 133.8(4) n
Te35 O85 Ca14 1_554 1_465 110.3(4) n
Ca34 O85 Ca14 1_465 1_465 100.0(3) n
Te35 O85 Ca13 1_554 1_465 96.9(3) n
Ca34 O85 Ca13 1_465 1_465 101.7(3) n
Ca14 O85 Ca13 1_465 1_465 114.2(3) n
Te36 O86 Ca35 . . 146.0(4) n
Te36 O86 Ca15 . 1_554 101.4(4) n
Ca35 O86 Ca15 . 1_554 102.9(3) n
Te36 O86 Ca11 . . 97.7(3) n
Ca35 O86 Ca11 . . 100.4(3) n
Ca15 O86 Ca11 1_554 . 101.2(3) n
Te31 O91 Ca26 1_545 1_545 144.4(4) n
Te31 O91 Ca11 1_545 . 92.7(3) n
Ca26 O91 Ca11 1_545 . 99.4(3) n
Te31 O91 Ca12 1_545 1_545 91.2(3) n
Ca26 O91 Ca12 1_545 1_545 99.2(3) n
Ca11 O91 Ca12 . 1_545 142.0(3) n
Te32 O92 Ca24 1_545 1_625 116.2(3) n
Te32 O92 Ca12 1_545 1_545 94.0(3) n
Ca24 O92 Ca12 1_625 1_545 124.7(3) n
Te32 O92 Ca34 1_545 1_535 131.7(3) n
Ca24 O92 Ca34 1_625 1_535 94.1(3) n
Ca12 O92 Ca34 1_545 1_535 98.4(2) n
Te33 O93 Ca36 . . 140.7(4) n
Te33 O93 Ca31 . . 109.1(3) n
Ca36 O93 Ca31 . . 103.2(3) n
Te34 O94 Ca31 . 1_556 140.7(4) n
Te34 O94 Ca36 . 1_556 109.5(3) n
Ca31 O94 Ca36 1_556 1_556 103.5(3) n
Te35 O95 Ca23 . . 114.6(3) n
Te35 O95 Ca15 . . 91.6(3) n
Ca23 O95 Ca15 . . 124.5(3) n
Te35 O95 Ca33 . 1_466 132.8(4) n
Ca23 O95 Ca33 . 1_466 94.3(3) n
Ca15 O95 Ca33 . 1_466 102.0(3) n
Te36 O96 Ca21 . 1_554 142.3(4) n
Te36 O96 Ca15 . 1_554 94.0(3) n
Ca21 O96 Ca15 1_554 1_554 99.9(3) n
Te36 O96 Ca16 . 1_544 91.0(3) n
Ca21 O96 Ca16 1_554 1_544 98.9(3) n
Ca15 O96 Ca16 1_554 1_544 141.9(3) n

loop_
_geom_bond_atom_site_label_1
_geom_bond_atom_site_label_2
_geom_bond_site_symmetry_2
_geom_bond_distance
_geom_bond_publ_flag
Te11 O31 1_565 1.838(9) y
Te11 O11 . 1.870(8) y
Te11 O21 1_565 1.877(9) y
Te11 Ca16 1_554 3.394(3) n
Te11 Ca32 . 3.409(2) n
Te11 Ca22 1_554 3.763(2) n
Te11 Ca21 1_564 3.785(3) n
Te12 O12 1_575 1.853(7) y
Te12 O22 1_565 1.865(8) y
Te12 O32 1_565 1.889(7) y
Te12 Ca32 1_565 3.474(3) n
Te12 Ca14 . 3.604(3) n
Te12 Ca23 1_644 3.756(3) n
Te12 Ca33 . 3.786(3) n
Te12 Ca22 1_564 3.823(3) n
Te12 Ca35 1_655 3.830(3) n
Te13 O33 . 1.849(8) y
Te13 O13 . 1.879(7) y
Te13 O23 . 1.889(7) y
Te13 Ca36 1_556 3.628(3) n
Te13 Ca21 . 3.683(2) n
Te13 Ca31 1_556 3.740(3) n
Te13 Ca25 . 3.747(3) n
Te14 O24 . 1.871(8) y
Te14 O34 . 1.874(8) y
Te14 O14 . 1.896(8) y
Te14 Ca31 . 3.647(3) n
Te14 Ca26 . 3.665(2) n
Te14 Ca22 . 3.700(3) n
Te14 Ca36 . 3.744(3) n
Te15 O25 . 1.814(8) y
Te15 O35 . 1.821(9) y
Te15 O15 . 1.882(7) y
Te15 Ca34 . 3.545(3) n
Te15 Ca13 . 3.632(3) n
Te15 Ca35 1_645 3.707(3) n
Te15 Ca24 1_645 3.730(3) n
Te15 Ca25 1_645 3.803(3) n
Te16 O36 . 1.862(7) y
Te16 O26 . 1.866(8) y
Te16 O16 . 1.878(7) y
Te16 Ca35 . 3.360(2) n
Te16 Ca11 . 3.403(3) n
Te16 Ca25 . 3.778(2) n
Te16 Ca26 1_545 3.797(3) n
Te21 O41 . 1.829(9) y
Te21 O61 . 1.864(9) y
Te21 O51 . 1.865(8) y
Te21 Ca21 . 3.422(3) n
Te22 O52 . 1.811(8) y
Te22 O62 . 1.839(9) y
Te22 O42 . 1.859(9) y
Te22 Ca22 . 3.482(3) n
Te23 O63 . 1.813(7) y
Te23 O43 . 1.855(7) y
Te23 O53 . 1.864(7) y
Te23 Ca13 1_465 3.357(3) n
Te23 Ca24 . 3.418(3) n
Te23 Ca25 . 3.694(3) n
Te23 Ca23 . 3.824(3) n
Te24 O54 1_565 1.828(8) y
Te24 O64 . 1.850(8) y
Te24 O44 . 1.872(8) y
Te24 Ca14 . 3.399(3) n
Te24 Ca23 1_644 3.417(3) n
Te24 Ca22 1_564 3.651(2) n
Te25 O45 . 1.850(9) y
Te25 O65 . 1.855(9) y
Te25 O55 . 1.877(8) y
Te25 Ca25 . 3.382(3) n
Te26 O56 . 1.833(8) y
Te26 O46 . 1.833(9) y
Te26 O66 . 1.855(9) y
Te26 Ca26 . 3.440(3) n
Te31 O91 1_565 1.864(8) y
Te31 O81 . 1.872(8) y
Te31 O71 1_565 1.874(8) y
Te31 Ca11 1_565 3.341(3) n
Te31 Ca12 . 3.361(3) n
Te31 Ca16 1_554 3.367(3) n
Te31 Ca31 1_565 3.790(3) n
Te32 O82 1_545 1.863(7) y
Te32 O92 1_565 1.870(8) y
Te32 O72 . 1.912(8) y
Te32 Ca12 . 3.233(3) n
Te32 Ca14 1_545 3.288(3) n
Te32 Ca13 1_545 3.538(3) n
Te32 Ca24 1_635 3.571(3) n
Te33 O83 . 1.837(8) y
Te33 O73 . 1.845(8) y
Te33 O93 . 1.880(8) y
Te33 Ca31 . 3.528(3) n
Te33 Ca15 1_554 3.577(3) n
Te33 Ca13 1_465 3.735(3) n
Te33 Ca11 . 3.754(2) n
Te34 O84 1_556 1.856(8) y
Te34 O94 . 1.857(9) y
Te34 O74 . 1.871(8) y
Te34 Ca12 1_556 3.521(3) n
Te34 Ca36 1_556 3.523(3) n
Te34 Ca14 1_546 3.721(3) n
Te34 Ca16 . 3.794(2) n
Te35 O85 1_556 1.852(8) y
Te35 O75 1_556 1.878(8) y
Te35 O95 . 1.907(8) y
Te35 Ca15 . 3.211(3) n
Te35 Ca13 1_466 3.315(3) n
Te35 Ca14 1_466 3.547(3) n
Te35 Ca23 . 3.617(3) n
Te35 Ca35 1_556 3.810(2) n
Te35 Ca34 1_466 3.823(3) n
Te36 O86 . 1.836(8) y
Te36 O96 . 1.860(8) y
Te36 O76 . 1.861(7) y
Te36 Ca16 1_544 3.344(3) n
Te36 Ca15 1_554 3.370(3) n
Te36 Ca11 . 3.388(3) n
Te36 Ca36 1_545 3.804(3) n
Ca11 O41 . 2.368(8) y
Ca11 O83 . 2.378(8) y
Ca11 O71 . 2.439(9) y
Ca11 O76 . 2.480(8) y
Ca11 O16 . 2.507(8) y
Ca11 O86 . 2.611(8) y
Ca11 O26 . 2.620(8) y
Ca11 O91 . 2.687(8) y
Ca11 Te31 1_545 3.341(3) n
Ca12 O84 . 2.365(9) y
Ca12 O42 . 2.369(9) y
Ca12 O14 . 2.419(9) y
Ca12 O72 . 2.473(9) y
Ca12 O81 . 2.486(8) y
Ca12 O92 1_565 2.509(7) y
Ca12 O91 1_565 2.758(8) y
Ca12 O74 1_554 2.965(8) y
Ca12 Te34 1_554 3.521(3) n
Ca12 Ca36 . 3.723(4) n
Ca13 O15 . 2.394(8) y
Ca13 O73 1_645 2.431(9) y
Ca13 O82 . 2.443(8) y
Ca13 O75 1_645 2.446(7) y
Ca13 O53 1_645 2.482(8) y
Ca13 O43 1_645 2.500(8) y
Ca13 O85 1_645 2.536(9) y
Ca13 Te35 1_644 3.315(3) n
Ca13 Te23 1_645 3.357(3) n
Ca13 Te32 1_565 3.539(3) n
Ca13 Ca33 . 3.543(4) n
Ca14 O44 . 2.393(8) y
Ca14 O72 1_565 2.407(8) y
Ca14 O74 1_564 2.445(9) y
Ca14 O85 1_645 2.451(8) y
Ca14 O82 . 2.496(8) y
Ca14 O12 1_575 2.582(8) y
Ca14 O54 1_565 2.720(8) y
Ca14 O22 1_565 2.908(8) y
Ca14 Te32 1_565 3.288(3) n
Ca14 Te35 1_644 3.547(3) n
Ca15 O45 . 2.310(9) y
Ca15 O83 1_556 2.320(9) y
Ca15 O13 . 2.397(8) y
Ca15 O75 1_556 2.477(8) y
Ca15 O86 1_556 2.486(8) y
Ca15 O95 . 2.530(8) y
Ca15 O96 1_556 2.682(8) y
Ca15 Te36 1_556 3.370(3) n
Ca15 Te33 1_556 3.577(3) n
Ca15 Ca31 1_556 3.716(4) n
Ca15 Ca35 1_556 3.756(4) n
Ca16 O46 . 2.352(9) y
Ca16 O84 1_556 2.352(9) y
Ca16 O76 1_566 2.424(9) y
Ca16 O11 1_556 2.468(9) y
Ca16 O71 1_566 2.502(8) y
Ca16 O81 1_556 2.507(8) y
Ca16 O21 1_566 2.607(9) y
Ca16 O96 1_566 2.746(8) y
Ca16 Te36 1_566 3.344(3) n
Ca16 Te31 1_556 3.367(3) n
Ca16 Te11 1_556 3.394(3) n
Ca16 Ca31 1_566 3.780(3) n
Ca21 O96 1_556 2.327(9) y
Ca21 O65 . 2.330(9) y
Ca21 O56 1_545 2.342(9) y
Ca21 O21 1_556 2.485(9) y
Ca21 O61 . 2.522(9) y
Ca21 O13 . 2.546(7) y
Ca21 O51 . 2.574(9) y
Ca21 Ca25 . 3.703(3) n
Ca21 Te11 1_546 3.785(3) n
Ca21 Ca31 1_556 3.800(4) n
Ca22 O22 1_556 2.301(9) y
Ca22 O66 . 2.340(9) y
Ca22 O54 1_556 2.369(8) y
Ca22 O62 . 2.402(9) y
Ca22 O11 1_556 2.439(8) y
Ca22 O34 . 2.480(8) y
Ca22 O52 . 2.924(9) y
Ca22 Ca24 1_635 3.649(4) n
Ca22 Te24 1_546 3.651(2) n
Ca22 Ca26 . 3.721(3) n
Ca23 O55 . 2.298(8) y
Ca23 O33 . 2.342(9) y
Ca23 O63 . 2.374(7) y
Ca23 O95 . 2.381(8) y
Ca23 O64 1_466 2.414(8) y
Ca23 O12 1_486 2.461(7) y
Ca23 O44 1_466 2.608(8) y
Ca23 Te24 1_466 3.417(3) n
Ca23 Ca33 1_466 3.667(4) n
Ca23 Ca25 . 3.686(4) n
Ca23 Ca14 1_466 3.730(4) n
Ca24 O64 1_466 2.309(8) y
Ca24 O15 1_465 2.312(7) y
Ca24 O92 1_485 2.328(8) y
Ca24 O52 1_475 2.340(9) y
Ca24 O34 1_475 2.342(9) y
Ca24 O63 . 2.438(7) y
Ca24 O43 . 2.701(8) y
Ca24 Te32 1_475 3.572(3) n
Ca24 Ca22 1_475 3.649(4) n
Ca24 Te15 1_465 3.730(3) n
Ca24 Ca13 1_465 3.737(4) n
Ca25 O53 . 2.325(8) y
Ca25 O61 . 2.342(9) y
Ca25 O65 . 2.401(9) y
Ca25 O16 . 2.459(7) y
Ca25 O25 1_465 2.463(8) y
Ca25 O33 . 2.527(8) y
Ca25 O55 . 2.669(9) y
Ca26 O91 1_565 2.305(9) y
Ca26 O51 1_565 2.321(8) y
Ca26 O62 . 2.344(9) y
Ca26 O26 1_565 2.455(8) y
Ca26 O14 . 2.503(8) y
Ca26 O66 . 2.543(9) y
Ca26 O56 . 2.645(9) y
Ca26 Ca36 . 3.720(4) n
Ca26 Te16 1_565 3.796(3) n
Ca31 O94 1_554 2.293(9) y
Ca31 O71 . 2.294(8) y
Ca31 O21 . 2.392(9) y
Ca31 O93 . 2.433(8) y
Ca31 O13 1_554 2.534(8) y
Ca31 O24 . 2.643(9) y
Ca31 O83 . 2.866(9) y
Ca31 Ca36 . 3.715(2) n
Ca31 Ca15 1_554 3.716(4) n
Ca31 Te13 1_554 3.740(3) n
Ca32 O35 . 2.270(9) y
Ca32 O72 . 2.299(8) y
Ca32 O81 . 2.313(9) y
Ca32 O31 1_565 2.487(9) y
Ca32 O22 . 2.487(8) y
Ca32 O32 . 2.561(7) y
Ca32 O11 . 2.641(9) y
Ca32 Te12 1_545 3.474(3) n
Ca32 Ca16 1_554 3.810(4) n
Ca32 Ca14 1_545 3.926(3) n
Ca33 O36 1_655 2.313(8) y
Ca33 O82 . 2.323(8) y
Ca33 O73 1_645 2.327(8) y
Ca33 O23 1_644 2.334(8) y
Ca33 O12 1_575 2.348(7) y
Ca33 O95 1_644 2.614(7) y
Ca33 Ca23 1_644 3.667(4) n
Ca33 Ca15 1_644 3.999(4) n
Ca33 Ca36 1_645 4.175(3) n
Ca34 O85 1_645 2.301(9) y
Ca34 O31 1_565 2.303(9) y
Ca34 O24 1_565 2.338(9) y
Ca34 O74 1_564 2.369(8) y
Ca34 O15 . 2.557(7) y
Ca34 O35 . 2.660(9) y
Ca34 O92 1_575 2.865(7) y
Ca34 Ca24 1_645 3.818(4) n
Ca34 Te35 1_644 3.823(3) n
Ca35 O32 1_465 2.244(7) n
Ca35 O86 . 2.315(9) y
Ca35 O75 . 2.316(8) y
Ca35 O25 1_465 2.351(8) y
Ca35 O36 . 2.425(7) y
Ca35 O16 . 2.570(8) y
Ca35 Te15 1_465 3.707(3) n
Ca35 Ca15 1_554 3.756(4) n
Ca35 Te35 1_554 3.810(2) n
Ca35 Te12 1_455 3.830(3) n
Ca36 O93 . 2.307(8) y
Ca36 O76 1_565 2.347(8) y
Ca36 O26 1_565 2.415(8) y
Ca36 O94 1_554 2.437(8) y
Ca36 O14 . 2.492(8) y
Ca36 O23 1_554 2.560(8) y
Ca36 O84 . 2.787(10) y
Ca36 Te34 1_554 3.523(3) n
Ca36 Te13 1_554 3.628(3) n
